data_2211337
loop_
_publ_author_name
'Zhang, Dong-Mei'
'Tang, Shi-Gui'
'Wu, Wen-Yuan'
'Tang, Qing-Gang'
'Guo, Cheng'

_publ_section_title
;
 3,3'-(4-Chlorophenylmethanediyl)bis(5-methoxy-1<i>H</i>-indole)
;
_journal_coeditor_code CI2213
_journal_issue 12
_journal_name_full 'Acta Crystallographica Section E'
_journal_page_first o5467
_journal_page_last o5468
_journal_paper_doi 10.1107/S1600536806046393
_journal_volume 62
_journal_year 2006
_chemical_formula_iupac 'C25 H21 Cl N2 O2'
_chemical_formula_moiety 'C25 H21 Cl N2 O2'
_chemical_formula_sum 'C25 H21 Cl N2 O2'
_chemical_formula_weight 416.89
_chemical_name_systematic
;
3,3'-(4-Chlorophenylmethanediyl)bis(5-methoxy-1H-indole)
;
_space_group_IT_number 14
_symmetry_cell_setting monoclinic
_symmetry_space_group_name_Hall '-P 2yn'
_symmetry_space_group_name_H-M 'P 1 21/n 1'
_atom_sites_solution_hydrogens geom
_atom_sites_solution_primary direct
_atom_sites_solution_secondary difmap
_audit_creation_method SHELXL-97
_cell_angle_alpha 90.00
_cell_angle_beta 90.38(3)
_cell_angle_gamma 90.00
_cell_formula_units_Z 4
_cell_length_a 11.273(2)
_cell_length_b 10.401(2)
_cell_length_c 18.002(4)
_cell_measurement_reflns_used 25
_cell_measurement_temperature 293(2)
_cell_measurement_theta_max 14
_cell_measurement_theta_min 10
_cell_volume 2110.7(7)
_computing_cell_refinement 'CAD-4 Software'
_computing_data_collection 'CAD-4 Software (Enraf--Nonius, 1989)'
_computing_data_reduction 'XCAD4 (Harms & Wocadlo, 1995)'
_computing_molecular_graphics 'SHELXTL (Siemens, 1996)'
_computing_publication_material SHELXTL
_computing_structure_refinement 'SHELXL97 (Sheldrick, 1997)'
_computing_structure_solution 'SHELXS97 (Sheldrick, 1997)'
_diffrn_ambient_temperature 293(2)
_diffrn_measured_fraction_theta_full 1.000
_diffrn_measured_fraction_theta_max 1.000
_diffrn_measurement_device_type 'Enraf--Nonius CAD-4'
_diffrn_measurement_method \w/2\q
_diffrn_radiation_monochromator graphite
_diffrn_radiation_source 'fine-focus sealed tube'
_diffrn_radiation_type MoK\a
_diffrn_radiation_wavelength 0.71073
_diffrn_reflns_av_R_equivalents 0.0625
_diffrn_reflns_av_sigmaI/netI 0.0575
_diffrn_reflns_limit_h_max 13
_diffrn_reflns_limit_h_min 0
_diffrn_reflns_limit_k_max 12
_diffrn_reflns_limit_k_min 0
_diffrn_reflns_limit_l_max 22
_diffrn_reflns_limit_l_min -22
_diffrn_reflns_number 4342
_diffrn_reflns_theta_full 25.97
_diffrn_reflns_theta_max 25.97
_diffrn_reflns_theta_min 2.13
_diffrn_standards_decay_% 0
_diffrn_standards_interval_count 200
_diffrn_standards_number 3
_exptl_absorpt_coefficient_mu 0.205
_exptl_absorpt_correction_T_max 0.9661
_exptl_absorpt_correction_T_min 0.9234
_exptl_absorpt_correction_type psi-scan
_exptl_absorpt_process_details '(North <i>et al.</i>,  1968)'
_exptl_crystal_colour yellow
_exptl_crystal_density_diffrn 1.312
_exptl_crystal_density_method 'not measured'
_exptl_crystal_description Block
_exptl_crystal_F_000 872
_exptl_crystal_size_max 0.40
_exptl_crystal_size_mid 0.40
_exptl_crystal_size_min 0.20
_refine_diff_density_max 0.214
_refine_diff_density_min -0.341
_refine_ls_extinction_coef 0.021(2)
_refine_ls_extinction_expression Fc^*^=kFc[1+0.001xFc^2^\l^3^/sin(2\q)]^-1/4^
_refine_ls_extinction_method SHELXTL
_refine_ls_goodness_of_fit_ref 1.015
_refine_ls_hydrogen_treatment constr
_refine_ls_matrix_type full
_refine_ls_number_parameters 272
_refine_ls_number_reflns 4126
_refine_ls_number_restraints 0
_refine_ls_restrained_S_all 1.015
_refine_ls_R_factor_all 0.1114
_refine_ls_R_factor_gt 0.0612
_refine_ls_shift/su_max 0.001
_refine_ls_shift/su_mean 0.000
_refine_ls_structure_factor_coef Fsqd
_refine_ls_weighting_details 'calc w=1/[\s^2^(Fo^2^)+(0.075P)^2^+0.4629P] where P=(Fo^2^+2Fc^2^)/3'
_refine_ls_weighting_scheme calc
_refine_ls_wR_factor_gt 0.1409
_refine_ls_wR_factor_ref 0.1681
_reflns_number_gt 2462
_reflns_number_total 4126
_reflns_threshold_expression I>2\s(I)
_cod_data_source_file ci2213.cif
_cod_data_source_block I
_cod_depositor_comments
;
The following automatic conversions were performed:
'_symmetry_cell_setting' value 'Monoclinic' changed to 'monoclinic'
according to '/home/saulius/struct/CIF-dictionaries/cif_core.dic'
dictionary named 'cif_core.dic' version 2.4.1 from 2010-06-29.

Automatic conversion script
Id: cif_fix_enum 1527 2010-12-29 10:47:43Z saulius 

The following automatic conversions were performed:

'_symmetry_cell_setting' value 'Monoclinic' changed to 'monoclinic'
according to /home/saulius/struct/CIF-dictionaries/cif_core.dic
dictionary named 'cif_core.dic' version 2.4.1 from 2010-06-29.

Automatic conversion script
Id: cif_fix_values 1715 2011-07-08 13:25:40Z adriana 
;
_cod_original_sg_symbol_H-M 'P 21/n'
_cod_database_code 2211337
_cod_database_fobs_code 2211337

loop_
_symmetry_equiv_pos_as_xyz
'x, y, z'
'-x+1/2, y+1/2, -z+1/2'
'-x, -y, -z'
'x-1/2, -y-1/2, z-1/2'

loop_
_atom_site_type_symbol
_atom_site_label
_atom_site_fract_x
_atom_site_fract_y
_atom_site_fract_z
_atom_site_U_iso_or_equiv
_atom_site_adp_type
_atom_site_calc_flag
_atom_site_refinement_flags
_atom_site_occupancy
Cl Cl 0.78263(10) 0.28444(12) 0.00991(5) 0.0952(4) Uani d . 1
O O1 0.9099(3) 0.0820(2) 0.63422(12) 0.0816(7) Uani d . 1
O O2 1.41095(18) 0.2666(3) 0.30504(13) 0.0725(7) Uani d . 1
N N1 0.6088(2) 0.2211(3) 0.40865(15) 0.0655(8) Uani d . 1
H H1A 0.5328 0.2255 0.4050 0.079 Uiso calc R 1
N N2 1.0434(2) 0.5450(2) 0.41977(13) 0.0579(7) Uani d . 1
H H2A 1.0394 0.6175 0.4427 0.069 Uiso calc R 1
C C1 1.0316(3) 0.1103(3) 0.6291(2) 0.0785(11) Uani d . 1
H H1B 1.0719 0.0800 0.6729 0.118 Uiso calc R 1
H H1C 1.0421 0.2016 0.6248 0.118 Uiso calc R 1
H H1D 1.0639 0.0687 0.5861 0.118 Uiso calc R 1
C C2 0.8374(3) 0.1178(3) 0.57644(17) 0.0603(8) Uani d . 1
C C3 0.7165(4) 0.1125(3) 0.5920(2) 0.0738(10) Uani d . 1
H H3A 0.6924 0.0868 0.6390 0.089 Uiso calc R 1
C C4 0.6329(3) 0.1440(3) 0.5402(2) 0.0695(10) Uani d . 1
H H4A 0.5525 0.1387 0.5511 0.083 Uiso calc R 1
C C5 0.6707(3) 0.1842(3) 0.47079(18) 0.0554(8) Uani d . 1
C C6 0.6870(3) 0.2499(3) 0.35336(18) 0.0567(8) Uani d . 1
H H6A 0.6657 0.2773 0.3059 0.068 Uiso calc R 1
C C7 0.8005(2) 0.2328(3) 0.37780(15) 0.0455(7) Uani d . 1
C C8 0.7923(2) 0.1911(3) 0.45363(15) 0.0456(7) Uani d . 1
C C9 0.8767(3) 0.1572(3) 0.50782(15) 0.0498(7) Uani d . 1
H H9A 0.9574 0.1612 0.4976 0.060 Uiso calc R 1
C C10 1.3865(3) 0.1619(4) 0.2570(2) 0.0783(11) Uani d . 1
H H10A 1.4597 0.1223 0.2425 0.118 Uiso calc R 1
H H10B 1.3452 0.1924 0.2137 0.118 Uiso calc R 1
H H10C 1.3382 0.1001 0.2824 0.118 Uiso calc R 1
C C11 1.3157(3) 0.3355(3) 0.33181(16) 0.0525(8) Uani d . 1
C C12 1.3469(3) 0.4495(3) 0.36793(18) 0.0629(9) Uani d . 1
H H12A 1.4263 0.4735 0.3703 0.076 Uiso calc R 1
C C13 1.2632(3) 0.5268(3) 0.40003(17) 0.0604(9) Uani d . 1
H H13A 1.2843 0.6022 0.4245 0.072 Uiso calc R 1
C C14 1.1455(3) 0.4881(3) 0.39461(15) 0.0477(7) Uani d . 1
C C15 0.9491(3) 0.4676(3) 0.40238(16) 0.0533(8) Uani d . 1
H H15A 0.8707 0.4845 0.4146 0.064 Uiso calc R 1
C C16 0.9869(2) 0.3623(3) 0.36462(14) 0.0427(7) Uani d . 1
C C17 1.1127(2) 0.3739(3) 0.35856(13) 0.0418(7) Uani d . 1
C C18 1.1998(2) 0.2963(3) 0.32608(14) 0.0469(7) Uani d . 1
H H18A 1.1797 0.2207 0.3014 0.056 Uiso calc R 1
C C19 0.9134(2) 0.2521(3) 0.33458(14) 0.0434(7) Uani d . 1
H H19A 0.9609 0.1740 0.3414 0.052 Uiso calc R 1
C C20 0.8871(2) 0.2629(3) 0.25184(14) 0.0427(7) Uani d . 1
C C21 0.8614(3) 0.3792(3) 0.21860(16) 0.0542(8) Uani d . 1
H H21A 0.8655 0.4543 0.2466 0.065 Uiso calc R 1
C C22 0.8295(3) 0.3862(3) 0.14431(17) 0.0622(9) Uani d . 1
H H22A 0.8117 0.4652 0.1228 0.075 Uiso calc R 1
C C23 0.8243(3) 0.2774(3) 0.10309(16) 0.0676(8) Uani d . 1
C C24 0.8513(3) 0.1598(3) 0.13382(17) 0.0619(9) Uani d . 1
H H24A 0.8483 0.0855 0.1052 0.074 Uiso calc R 1
C C25 0.8829(3) 0.1544(3) 0.20796(17) 0.0587(8) Uani d . 1
H H25A 0.9020 0.0753 0.2289 0.070 Uiso calc R 1

loop_
_atom_site_aniso_label
_atom_site_aniso_U_11
_atom_site_aniso_U_22
_atom_site_aniso_U_33
_atom_site_aniso_U_12
_atom_site_aniso_U_13
_atom_site_aniso_U_23
Cl 0.1210(9) 0.1177(9) 0.0468(5) 0.0128(7) -0.0174(5) -0.0080(5)
O1 0.105(2) 0.0854(18) 0.0547(14) -0.0076(16) -0.0110(13) 0.0151(13)
O2 0.0426(12) 0.1010(19) 0.0739(15) 0.0091(12) -0.0072(11) -0.0139(14)
N1 0.0370(14) 0.082(2) 0.0772(18) -0.0010(13) -0.0005(13) 0.0026(15)
N2 0.0718(18) 0.0427(14) 0.0592(15) 0.0003(14) -0.0005(13) -0.0095(12)
C1 0.097(3) 0.067(2) 0.071(2) 0.014(2) -0.027(2) 0.0031(19)
C2 0.078(2) 0.0511(18) 0.0516(18) -0.0080(17) -0.0020(16) -0.0002(15)
C3 0.091(3) 0.072(2) 0.058(2) -0.017(2) 0.019(2) 0.0014(18)
C4 0.062(2) 0.071(2) 0.075(2) -0.0143(18) 0.0223(19) -0.0095(19)
C5 0.0482(18) 0.0558(18) 0.0623(19) -0.0054(15) 0.0037(15) -0.0052(16)
C6 0.0495(18) 0.062(2) 0.0580(18) -0.0008(16) -0.0050(14) 0.0070(16)
C7 0.0403(15) 0.0462(16) 0.0500(16) -0.0018(13) -0.0041(12) 0.0012(13)
C8 0.0437(16) 0.0419(15) 0.0514(16) -0.0024(13) 0.0012(13) -0.0059(13)
C9 0.0554(18) 0.0455(16) 0.0486(17) -0.0019(14) -0.0019(14) -0.0039(13)
C10 0.065(2) 0.084(3) 0.086(3) 0.009(2) 0.0090(19) -0.013(2)
C11 0.0457(17) 0.0619(19) 0.0497(16) -0.0005(16) -0.0081(13) 0.0020(15)
C12 0.0486(19) 0.070(2) 0.070(2) -0.0154(17) -0.0123(16) 0.0059(18)
C13 0.068(2) 0.0480(18) 0.065(2) -0.0189(17) -0.0155(16) -0.0010(16)
C14 0.0548(18) 0.0419(16) 0.0462(16) -0.0046(14) -0.0083(13) 0.0021(13)
C15 0.0504(18) 0.0547(19) 0.0549(17) 0.0005(16) -0.0024(14) -0.0015(15)
C16 0.0451(16) 0.0436(16) 0.0395(14) -0.0013(13) -0.0051(12) 0.0021(13)
C17 0.0477(16) 0.0417(15) 0.0357(14) -0.0031(13) -0.0076(12) 0.0015(12)
C18 0.0481(17) 0.0480(16) 0.0443(15) -0.0040(14) -0.0100(13) -0.0051(13)
C19 0.0402(15) 0.0438(15) 0.0461(15) 0.0005(13) -0.0034(12) 0.0016(13)
C20 0.0377(15) 0.0452(16) 0.0451(15) -0.0033(13) -0.0026(12) -0.0019(13)
C21 0.0626(19) 0.0468(17) 0.0530(17) -0.0014(15) -0.0058(14) -0.0010(14)
C22 0.077(2) 0.057(2) 0.0525(18) 0.0002(17) -0.0082(16) 0.0089(16)
C23 0.0655(19) 0.073(2) 0.0540(16) 0.0005(17) -0.0047(14) -0.0048(16)
C24 0.070(2) 0.062(2) 0.0538(18) 0.0031(17) -0.0045(16) -0.0183(16)
C25 0.071(2) 0.0478(18) 0.0571(19) 0.0037(16) -0.0102(16) -0.0036(15)

loop_
_atom_type_symbol
_atom_type_description
_atom_type_scat_dispersion_real
_atom_type_scat_dispersion_imag
_atom_type_scat_source
C C 0.0033 0.0016 'International Tables Vol C Tables 4.2.6.8 and 6.1.1.4'
H H 0.0000 0.0000 'International Tables Vol C Tables 4.2.6.8 and 6.1.1.4'
N N 0.0061 0.0033 'International Tables Vol C Tables 4.2.6.8 and 6.1.1.4'
O O 0.0106 0.0060 'International Tables Vol C Tables 4.2.6.8 and 6.1.1.4'
Cl Cl 0.1484 0.1585 'International Tables Vol C Tables 4.2.6.8 and 6.1.1.4'

loop_
_geom_angle_atom_site_label_1
_geom_angle_atom_site_label_2
_geom_angle_atom_site_label_3
_geom_angle
C2 O1 C1 118.1(3)
C11 O2 C10 117.6(2)
C6 N1 C5 109.2(2)
C6 N1 H1A 125.4
C5 N1 H1A 125.4
C15 N2 C14 108.7(2)
C15 N2 H2A 125.6
C14 N2 H2A 125.6
O1 C1 H1B 109.5
O1 C1 H1C 109.5
H1B C1 H1C 109.5
O1 C1 H1D 109.5
H1B C1 H1D 109.5
H1C C1 H1D 109.5
O1 C2 C9 124.6(3)
O1 C2 C3 114.6(3)
C9 C2 C3 120.9(3)
C4 C3 C2 121.7(3)
C4 C3 H3A 119.1
C2 C3 H3A 119.1
C3 C4 C5 118.3(3)
C3 C4 H4A 120.8
C5 C4 H4A 120.8
N1 C5 C4 131.5(3)
N1 C5 C8 107.3(3)
C4 C5 C8 121.2(3)
C7 C6 N1 110.2(3)
C7 C6 H6A 124.9
N1 C6 H6A 124.9
C6 C7 C8 106.3(3)
C6 C7 C19 127.6(3)
C8 C7 C19 126.1(2)
C9 C8 C5 119.4(3)
C9 C8 C7 133.6(3)
C5 C8 C7 107.0(2)
C2 C9 C8 118.5(3)
C2 C9 H9A 120.7
C8 C9 H9A 120.7
O2 C10 H10A 109.5
O2 C10 H10B 109.5
H10A C10 H10B 109.5
O2 C10 H10C 109.5
H10A C10 H10C 109.5
H10B C10 H10C 109.5
C18 C11 O2 124.2(3)
C18 C11 C12 121.6(3)
O2 C11 C12 114.1(3)
C13 C12 C11 121.5(3)
C13 C12 H12A 119.3
C11 C12 H12A 119.3
C12 C13 C14 117.4(3)
C12 C13 H13A 121.3
C14 C13 H13A 121.3
N2 C14 C13 130.8(3)
N2 C14 C17 107.4(2)
C13 C14 C17 121.8(3)
C16 C15 N2 110.1(3)
C16 C15 H15A 124.9
N2 C15 H15A 124.9
C15 C16 C17 106.5(2)
C15 C16 C19 128.1(3)
C17 C16 C19 125.4(2)
C14 C17 C18 119.8(3)
C14 C17 C16 107.2(2)
C18 C17 C16 133.0(2)
C11 C18 C17 117.9(3)
C11 C18 H18A 121.1
C17 C18 H18A 121.1
C7 C19 C16 112.2(2)
C7 C19 C20 110.8(2)
C16 C19 C20 113.4(2)
C7 C19 H19A 106.6
C16 C19 H19A 106.6
C20 C19 H19A 106.6
C25 C20 C21 117.6(3)
C25 C20 C19 120.4(3)
C21 C20 C19 121.9(2)
C20 C21 C22 121.1(3)
C20 C21 H21A 119.4
C22 C21 H21A 119.4
C23 C22 C21 119.7(3)
C23 C22 H22A 120.1
C21 C22 H22A 120.1
C22 C23 C24 120.9(3)
C22 C23 Cl 120.2(3)
C24 C23 Cl 118.9(2)
C23 C24 C25 118.7(3)
C23 C24 H24A 120.6
C25 C24 H24A 120.6
C20 C25 C24 121.9(3)
C20 C25 H25A 119.1
C24 C25 H25A 119.1

loop_
_geom_bond_atom_site_label_1
_geom_bond_atom_site_label_2
_geom_bond_distance
Cl C23 1.740(3)
O1 C2 1.370(4)
O1 C1 1.406(4)
O2 C11 1.380(3)
O2 C10 1.416(4)
N1 C6 1.367(4)
N1 C5 1.370(4)
N1 H1A 0.86
N2 C15 1.368(4)
N2 C14 1.374(4)
N2 H2A 0.86
C1 H1B 0.96
C1 H1C 0.96
C1 H1D 0.96
C2 C9 1.377(4)
C2 C3 1.394(5)
C3 C4 1.361(5)
C3 H3A 0.93
C4 C5 1.387(4)
C4 H4A 0.93
C5 C8 1.409(4)
C6 C7 1.362(4)
C6 H6A 0.93
C7 C8 1.436(4)
C7 C19 1.510(4)
C8 C9 1.403(4)
C9 H9A 0.93
C10 H10A 0.96
C10 H10B 0.96
C10 H10C 0.96
C11 C18 1.371(4)
C11 C12 1.397(4)
C12 C13 1.370(4)
C12 H12A 0.93
C13 C14 1.390(4)
C13 H13A 0.93
C14 C17 1.402(4)
C15 C16 1.359(4)
C15 H15A 0.93
C16 C17 1.428(4)
C16 C19 1.511(4)
C17 C18 1.402(4)
C18 H18A 0.93
C19 C20 1.521(4)
C19 H19A 0.98
C20 C25 1.378(4)
C20 C21 1.380(4)
C21 C22 1.384(4)
C21 H21A 0.93
C22 C23 1.354(4)
C22 H22A 0.93
C23 C24 1.376(4)
C24 C25 1.380(4)
C24 H24A 0.93
C25 H25A 0.93

loop_
_geom_hbond_atom_site_label_D
_geom_hbond_atom_site_label_H
_geom_hbond_atom_site_label_A
_geom_hbond_site_symmetry_A
_geom_hbond_distance_DH
_geom_hbond_distance_HA
_geom_hbond_distance_DA
_geom_hbond_angle_DHA
N1 H1A O2 1_455 0.86 2.30 2.936(3) 131
C13 H13A Cg1 3_766 0.93 2.77 3.628(3) 154
C22 H22A Cg2 2_655 0.93 2.70 3.609(4) 167

loop_
_geom_torsion_atom_site_label_1
_geom_torsion_atom_site_label_2
_geom_torsion_atom_site_label_3
_geom_torsion_atom_site_label_4
_geom_torsion
C1 O1 C2 C9 13.0(5)
C1 O1 C2 C3 -166.6(3)
O1 C2 C3 C4 -179.4(3)
C9 C2 C3 C4 0.9(5)
C2 C3 C4 C5 -1.1(5)
C6 N1 C5 C4 -178.8(3)
C6 N1 C5 C8 0.4(4)
C3 C4 C5 N1 179.8(3)
C3 C4 C5 C8 0.7(5)
C5 N1 C6 C7 0.0(4)
N1 C6 C7 C8 -0.3(3)
N1 C6 C7 C19 179.2(3)
N1 C5 C8 C9 -179.5(3)
C4 C5 C8 C9 -0.2(4)
N1 C5 C8 C7 -0.6(3)
C4 C5 C8 C7 178.7(3)
C6 C7 C8 C9 179.3(3)
C19 C7 C8 C9 -0.3(5)
C6 C7 C8 C5 0.6(3)
C19 C7 C8 C5 -179.0(3)
O1 C2 C9 C8 180.0(3)
C3 C2 C9 C8 -0.4(5)
C5 C8 C9 C2 0.0(4)
C7 C8 C9 C2 -178.5(3)
C10 O2 C11 C18 12.2(4)
C10 O2 C11 C12 -169.5(3)
C18 C11 C12 C13 0.7(5)
O2 C11 C12 C13 -177.7(3)
C11 C12 C13 C14 -0.7(5)
C15 N2 C14 C13 -178.4(3)
C15 N2 C14 C17 1.9(3)
C12 C13 C14 N2 -179.0(3)
C12 C13 C14 C17 0.7(4)
C14 N2 C15 C16 -1.5(3)
N2 C15 C16 C17 0.5(3)
N2 C15 C16 C19 -179.9(2)
N2 C14 C17 C18 179.0(2)
C13 C14 C17 C18 -0.7(4)
N2 C14 C17 C16 -1.5(3)
C13 C14 C17 C16 178.7(3)
C15 C16 C17 C14 0.6(3)
C19 C16 C17 C14 -179.0(2)
C15 C16 C17 C18 180.0(3)
C19 C16 C17 C18 0.4(4)
O2 C11 C18 C17 177.5(2)
C12 C11 C18 C17 -0.7(4)
C14 C17 C18 C11 0.7(4)
C16 C17 C18 C11 -178.6(3)
C6 C7 C19 C16 113.9(3)
C8 C7 C19 C16 -66.7(4)
C6 C7 C19 C20 -14.0(4)
C8 C7 C19 C20 165.4(3)
C15 C16 C19 C7 -26.5(4)
C17 C16 C19 C7 153.0(2)
C15 C16 C19 C20 100.0(3)
C17 C16 C19 C20 -80.5(3)
C7 C19 C20 C25 -88.6(3)
C16 C19 C20 C25 144.1(3)
C7 C19 C20 C21 88.3(3)
C16 C19 C20 C21 -38.9(4)
C25 C20 C21 C22 1.6(4)
C19 C20 C21 C22 -175.4(3)
C20 C21 C22 C23 -0.5(5)
C21 C22 C23 C24 -0.6(5)
C21 C22 C23 Cl 179.2(2)
C22 C23 C24 C25 0.6(5)
Cl C23 C24 C25 -179.3(2)
C21 C20 C25 C24 -1.6(4)
C19 C20 C25 C24 175.4(3)
C23 C24 C25 C20 0.6(5)

loop_
_cod_related_entry_id
_cod_related_entry_database
_cod_related_entry_code
1 ChemSpider 21125994
